data_7112915
loop_
_publ_author_name
'He, Yabing'
'Bian, Zheng'
'Kang, Chuanqing'
'Gao, Lianxun'

_publ_section_title
;
 Stereoselective and hierarchical self-assembly from nanotubular
 homochiral helical coordination polymers to supramolecular gels.
;
_journal_issue 31
_journal_name_full 'Chemical communications (Cambridge, England)'
_journal_page_first 5695
_journal_page_last 5697
_journal_paper_doi 10.1039/c0cc01433h
_journal_volume 46
_journal_year 2010
_chemical_formula_sum 'C44 H34 Ag B F4 N4 O4'
_chemical_formula_weight 877.43
_chemical_name_systematic
; 
 ? 
;
_space_group_IT_number 17
_symmetry_cell_setting orthorhombic
_symmetry_space_group_name_Hall 'P 2c 2'
_symmetry_space_group_name_H-M 'P 2 2 21'
_atom_sites_solution_hydrogens geom
_atom_sites_solution_primary direct
_atom_sites_solution_secondary difmap
_audit_creation_method SHELXL-97
_cell_angle_alpha 90.00
_cell_angle_beta 90.00
_cell_angle_gamma 90.00
_cell_formula_units_Z 4
_cell_length_a 8.2318(3)
_cell_length_b 13.8544(5)
_cell_length_c 41.7301(16)
_cell_measurement_reflns_used 9683
_cell_measurement_temperature 186(2)
_cell_measurement_theta_max 25.21
_cell_measurement_theta_min 2.44
_cell_volume 4759.2(3)
_computing_cell_refinement 'Bruker SMART'
_computing_data_collection 'Bruker SMART'
_computing_data_reduction 'Bruker SAINT'
_computing_molecular_graphics 'Bruker SHELXTL'
_computing_publication_material 'Bruker SHELXTL'
_computing_structure_refinement 'SHELXL-97 (Sheldrick, 1997)'
_computing_structure_solution 'SHELXS-97 (Sheldrick, 1990)'
_diffrn_ambient_temperature 186(2)
_diffrn_measured_fraction_theta_full 0.999
_diffrn_measured_fraction_theta_max 0.999
_diffrn_measurement_device_type 'Bruker APEXII CCD'
_diffrn_measurement_method 'phi and omega scans'
_diffrn_radiation_monochromator graphite
_diffrn_radiation_source 'fine-focus sealed tube'
_diffrn_radiation_type MoK\a
_diffrn_radiation_wavelength 0.71073
_diffrn_reflns_av_R_equivalents 0.0000
_diffrn_reflns_av_sigmaI/netI 0.0431
_diffrn_reflns_limit_h_max 9
_diffrn_reflns_limit_h_min -9
_diffrn_reflns_limit_k_max 16
_diffrn_reflns_limit_k_min 0
_diffrn_reflns_limit_l_max 49
_diffrn_reflns_limit_l_min 0
_diffrn_reflns_number 8406
_diffrn_reflns_theta_full 25.02
_diffrn_reflns_theta_max 25.02
_diffrn_reflns_theta_min 0.98
_exptl_absorpt_coefficient_mu 0.480
_exptl_absorpt_correction_T_max 0.9536
_exptl_absorpt_correction_T_min 0.8616
_exptl_absorpt_correction_type multi-scan
_exptl_absorpt_process_details '(SADABS; Sheldrick, 1996)'
_exptl_crystal_colour colorless
_exptl_crystal_density_diffrn 1.225
_exptl_crystal_density_method 'not measured'
_exptl_crystal_description rod
_exptl_crystal_F_000 1784
_exptl_crystal_size_max 0.32
_exptl_crystal_size_mid 0.21
_exptl_crystal_size_min 0.10
_refine_diff_density_max 1.246
_refine_diff_density_min -0.982
_refine_diff_density_rms 0.142
_refine_ls_abs_structure_details 'Flack H D (1983), Acta Cryst. A39, 876-881'
_refine_ls_abs_structure_Flack -0.07(6)
_refine_ls_extinction_method none
_refine_ls_goodness_of_fit_ref 1.040
_refine_ls_hydrogen_treatment constr
_refine_ls_matrix_type full
_refine_ls_number_parameters 498
_refine_ls_number_reflns 8406
_refine_ls_number_restraints 16
_refine_ls_restrained_S_all 1.043
_refine_ls_R_factor_all 0.0885
_refine_ls_R_factor_gt 0.0747
_refine_ls_shift/su_max 0.009
_refine_ls_shift/su_mean 0.001
_refine_ls_structure_factor_coef Fsqd
_refine_ls_weighting_details 'calc w=1/[\s^2^(Fo^2^)+(0.1750P)^2^] where P=(Fo^2^+2Fc^2^)/3'
_refine_ls_weighting_scheme calc
_refine_ls_wR_factor_gt 0.2262
_refine_ls_wR_factor_ref 0.2390
_reflns_number_gt 6470
_reflns_number_total 8406
_reflns_threshold_expression >2sigma(I)
_cod_data_source_file c0cc01433h.txt
_cod_data_source_block (S)-1AgBF4
_cod_depositor_comments
;
The following automatic conversions were performed:

'_symmetry_cell_setting' value 'Orthorhombic' changed to
'orthorhombic' according to
/usr/data/users/saulius/automatic-downloads/retrospective/RSC/lib/dictionaries/cif_core.dic
dictionary named 'cif_core.dic' version 2.4.2 from 2011-04-26.

Automatic conversion script
Id: cif_fix_values 2281 2013-09-26 08:29:07Z andrius 
;
_cod_original_sg_symbol_H-M P222(1)
_cod_database_code 7112915

loop_
_symmetry_equiv_pos_as_xyz
'x, y, z'
'-x, -y, z+1/2'
'-x, y, -z+1/2'
'x, -y, -z'

loop_
_atom_site_label
_atom_site_type_symbol
_atom_site_fract_x
_atom_site_fract_y
_atom_site_fract_z
_atom_site_U_iso_or_equiv
_atom_site_adp_type
_atom_site_occupancy
_atom_site_symmetry_multiplicity
_atom_site_calc_flag
_atom_site_refinement_flags
_atom_site_disorder_assembly
_atom_site_disorder_group
Ag1 Ag 0.0000 0.72223(5) 0.7500 0.0592(3) Uani 1 2 d S . .
Ag2 Ag 0.5000 -0.27762(6) 0.7500 0.0779(3) Uani 1 2 d S . .
O1 O 0.0661(5) 0.2823(3) 0.84217(10) 0.0457(10) Uani 1 1 d . B .
O3 O 0.3323(5) 0.1414(3) 0.84423(10) 0.0417(9) Uani 1 1 d . . .
O4 O 0.6005(6) 0.1067(4) 0.85684(14) 0.0727(15) Uani 1 1 d . . .
N1 N -0.0785(7) 0.7811(3) 0.79755(11) 0.0443(12) Uani 1 1 d . . .
N2 N 0.0663(7) 0.6079(3) 0.78997(12) 0.0450(12) Uani 1 1 d . . .
N3 N 0.5275(7) -0.3474(4) 0.79923(17) 0.0633(16) Uani 1 1 d . . .
N4 N 0.3780(7) -0.1786(4) 0.78852(14) 0.0559(15) Uani 1 1 d . . .
C1 C -0.1535(9) 0.8694(4) 0.80134(16) 0.0534(17) Uani 1 1 d . . .
H1 H -0.1532 0.9115 0.7840 0.064 Uiso 1 1 calc R . .
C2 C -0.2250(9) 0.8980(5) 0.82763(16) 0.0538(17) Uani 1 1 d . . .
H2 H -0.2798 0.9567 0.8281 0.065 Uiso 1 1 calc R . .
C3 C -0.2190(8) 0.8407(4) 0.85477(15) 0.0458(14) Uani 1 1 d . . .
H3 H -0.2659 0.8611 0.8739 0.055 Uiso 1 1 calc R . .
C4 C -0.1410(7) 0.7519(4) 0.85278(14) 0.0433(13) Uani 1 1 d . . .
H4 H -0.1381 0.7111 0.8705 0.052 Uiso 1 1 calc R . .
C5 C -0.0672(7) 0.7241(4) 0.82417(12) 0.0326(11) Uani 1 1 d . . .
C6 C 0.0166(7) 0.6306(4) 0.82013(12) 0.0354(11) Uani 1 1 d . . .
C7 C 0.0469(7) 0.5707(4) 0.84665(14) 0.0390(13) Uani 1 1 d . . .
H7 H 0.0139 0.5895 0.8670 0.047 Uiso 1 1 calc R . .
C8 C 0.1272(7) 0.4824(4) 0.84226(14) 0.0371(12) Uani 1 1 d . . .
C9 C 0.1736(8) 0.4589(5) 0.81151(15) 0.0488(15) Uani 1 1 d . . .
H9 H 0.2247 0.4003 0.8075 0.059 Uiso 1 1 calc R . .
C10 C 0.1446(9) 0.5222(4) 0.78664(16) 0.0529(16) Uani 1 1 d . . .
H10 H 0.1809 0.5050 0.7663 0.063 Uiso 1 1 calc R . .
C11 C 0.1675(7) 0.4222(4) 0.87014(13) 0.0365(12) Uani 1 1 d . . .
C12 C 0.2373(7) 0.4601(4) 0.89648(12) 0.0371(12) Uani 1 1 d . . .
H12 H 0.2458 0.5269 0.8980 0.045 Uiso 1 1 calc R . .
C13 C 0.2987(7) 0.4026(4) 0.92216(14) 0.0409(13) Uani 1 1 d . . .
C14 C 0.3836(9) 0.4452(5) 0.94947(15) 0.0566(17) Uani 1 1 d . . .
H14 H 0.3955 0.5117 0.9511 0.068 Uiso 1 1 calc R . .
C15 C 0.4435(9) 0.3871(5) 0.97187(16) 0.0599(18) Uani 1 1 d . . .
H15 H 0.4919 0.4142 0.9899 0.072 Uiso 1 1 calc R . .
C16 C 0.4362(8) 0.2866(5) 0.96925(15) 0.0537(16) Uani 1 1 d . . .
H16 H 0.4862 0.2479 0.9846 0.064 Uiso 1 1 calc R . .
C17 C 0.3560(7) 0.2455(5) 0.94428(13) 0.0404(13) Uani 1 1 d . . .
H17 H 0.3502 0.1786 0.9432 0.048 Uiso 1 1 calc R . .
C18 C 0.2797(7) 0.3017(4) 0.91958(14) 0.0385(13) Uani 1 1 d . . .
C19 C 0.1936(6) 0.2605(4) 0.89360(14) 0.0343(12) Uani 1 1 d . . .
C20 C 0.1410(7) 0.3193(4) 0.86940(13) 0.0355(12) Uani 1 1 d . . .
C21 C -0.0956(9) 0.2505(5) 0.8464(2) 0.073(2) Uani 1 1 d D . .
H21A H -0.1105 0.1868 0.8372 0.088 Uiso 0.70 1 calc PR A 1
H21B H -0.1230 0.2479 0.8690 0.088 Uiso 0.70 1 calc PR A 1
H21C H -0.0938 0.1990 0.8622 0.088 Uiso 0.30 1 calc PR A 2
H21D H -0.1310 0.2221 0.8264 0.088 Uiso 0.30 1 calc PR A 2
C23 C 0.1664(6) 0.1533(4) 0.89232(13) 0.0359(12) Uani 1 1 d . . .
C24 C 0.0616(7) 0.1078(4) 0.91496(13) 0.0387(13) Uani 1 1 d . . .
C25 C -0.0206(8) 0.1592(5) 0.93877(14) 0.0565(17) Uani 1 1 d . . .
H25 H -0.0072 0.2257 0.9405 0.068 Uiso 1 1 calc R . .
C26 C -0.1237(10) 0.1103(8) 0.96017(17) 0.080(3) Uani 1 1 d . . .
H26 H -0.1750 0.1447 0.9764 0.096 Uiso 1 1 calc R . .
C27 C -0.1499(11) 0.0140(7) 0.95754(17) 0.074(2) Uani 1 1 d . . .
H27 H -0.2241 -0.0158 0.9711 0.089 Uiso 1 1 calc R . .
C28 C -0.0682(10) -0.0405(6) 0.93510(18) 0.067(2) Uani 1 1 d . . .
H28 H -0.0830 -0.1070 0.9342 0.081 Uiso 1 1 calc R . .
C29 C 0.0412(7) 0.0071(4) 0.91281(14) 0.0468(15) Uani 1 1 d . . .
C30 C 0.1122(7) -0.0446(4) 0.88813(15) 0.0457(15) Uani 1 1 d . . .
H30 H 0.0955 -0.1109 0.8871 0.055 Uiso 1 1 calc R . .
C31 C 0.2051(7) -0.0018(4) 0.86552(14) 0.0406(13) Uani 1 1 d . . .
C32 C 0.2318(6) 0.0991(3) 0.86856(13) 0.0344(11) Uani 1 1 d . . .
C33 C 0.4827(8) 0.1793(4) 0.85325(18) 0.0557(16) Uani 1 1 d . . .
H33A H 0.5188 0.2250 0.8371 0.067 Uiso 1 1 calc R . .
H33B H 0.4709 0.2139 0.8733 0.067 Uiso 1 1 calc R . .
C34 C 0.6115(10) 0.0661(8) 0.8875(3) 0.090(3) Uani 1 1 d . . .
H34A H 0.6458 0.1146 0.9025 0.108 Uiso 1 1 calc R . .
H34B H 0.6891 0.0144 0.8873 0.108 Uiso 1 1 calc R . .
H34C H 0.5072 0.0415 0.8938 0.108 Uiso 1 1 calc R . .
C35 C 0.3196(10) -0.0866(5) 0.78345(17) 0.0622(19) Uani 1 1 d . . .
H35 H 0.3153 -0.0643 0.7625 0.075 Uiso 1 1 calc R . .
C36 C 0.2689(10) -0.0276(4) 0.80655(15) 0.0548(18) Uani 1 1 d . . .
H36 H 0.2311 0.0340 0.8017 0.066 Uiso 1 1 calc R . .
C37 C 0.2737(7) -0.0600(4) 0.83852(15) 0.0417(13) Uani 1 1 d . . .
C38 C 0.3363(7) -0.1513(4) 0.84455(16) 0.0440(14) Uani 1 1 d . . .
H38 H 0.3419 -0.1749 0.8654 0.053 Uiso 1 1 calc R . .
C39 C 0.3902(8) -0.2064(4) 0.81909(17) 0.0482(15) Uani 1 1 d . . .
C40 C 0.4662(7) -0.3045(4) 0.82480(18) 0.0462(15) Uani 1 1 d . . .
C41 C 0.4729(9) -0.3465(4) 0.85470(19) 0.0589(17) Uani 1 1 d . . .
H41 H 0.4250 -0.3154 0.8721 0.071 Uiso 1 1 calc R . .
C42 C 0.5515(8) -0.4361(5) 0.8594(3) 0.083(3) Uani 1 1 d . . .
H42 H 0.5579 -0.4646 0.8795 0.099 Uiso 1 1 calc R . .
C43 C 0.6182(9) -0.4793(5) 0.8327(2) 0.068(2) Uani 1 1 d . . .
H43 H 0.6718 -0.5382 0.8343 0.082 Uiso 1 1 calc R . .
C44 C 0.6033(10) -0.4324(5) 0.8031(2) 0.074(2) Uani 1 1 d . . .
H44 H 0.6485 -0.4618 0.7852 0.088 Uiso 1 1 calc R . .
B1 B -0.3586(14) 0.7408(8) 0.9418(3) 0.151(6) Uiso 1 1 d D . .
F1 F -0.4374(13) 0.8086(7) 0.9230(2) 0.202(4) Uiso 1 1 d D . .
F2 F -0.4667(12) 0.6663(7) 0.9476(2) 0.203(4) Uiso 1 1 d D . .
F3 F -0.3132(11) 0.7806(6) 0.97055(18) 0.173(3) Uiso 1 1 d D . .
F4 F -0.2240(11) 0.7075(8) 0.9264(2) 0.214(5) Uiso 1 1 d D . .
O2 O -0.1918(12) 0.3182(7) 0.8306(2) 0.101(2) Uiso 0.70 1 d PD B 1
C22 C -0.1769(19) 0.3157(11) 0.7955(2) 0.101(2) Uiso 0.70 1 d PD B 1
H22A H -0.0674 0.3311 0.7894 0.121 Uiso 0.70 1 calc PR B 1
H22B H -0.2499 0.3620 0.7862 0.121 Uiso 0.70 1 calc PR B 1
H22C H -0.2038 0.2523 0.7878 0.121 Uiso 0.70 1 calc PR B 1
O2' O -0.217(2) 0.3179(13) 0.8561(4) 0.086(5) Uiso 0.30 1 d PD B 2
C22' C -0.228(4) 0.327(2) 0.8913(4) 0.086(5) Uiso 0.30 1 d PD B 2
H22D H -0.3084 0.2834 0.8994 0.103 Uiso 0.30 1 calc PR B 2
H22E H -0.2586 0.3924 0.8967 0.103 Uiso 0.30 1 calc PR B 2
H22F H -0.1247 0.3128 0.9008 0.103 Uiso 0.30 1 calc PR B 2

loop_
_atom_site_aniso_label
_atom_site_aniso_U_11
_atom_site_aniso_U_22
_atom_site_aniso_U_33
_atom_site_aniso_U_23
_atom_site_aniso_U_13
_atom_site_aniso_U_12
Ag1 0.0964(6) 0.0481(4) 0.0331(3) 0.000 -0.0027(4) 0.000
Ag2 0.1006(7) 0.0518(5) 0.0814(6) 0.000 -0.0036(6) 0.000
O1 0.056(2) 0.034(2) 0.047(2) 0.0016(17) -0.0214(19) -0.0038(18)
O3 0.040(2) 0.033(2) 0.052(2) 0.0061(17) 0.0049(19) -0.0079(16)
O4 0.054(3) 0.082(4) 0.082(4) -0.016(3) 0.003(3) 0.019(3)
N1 0.072(3) 0.030(2) 0.031(2) 0.006(2) -0.006(2) 0.005(2)
N2 0.057(3) 0.031(2) 0.047(3) 0.001(2) 0.007(2) 0.006(2)
N3 0.048(3) 0.043(3) 0.099(5) 0.018(3) 0.006(3) 0.003(3)
N4 0.061(3) 0.037(3) 0.069(4) -0.008(3) -0.032(3) 0.010(3)
C1 0.076(4) 0.033(3) 0.052(4) 0.003(3) -0.019(4) 0.018(3)
C2 0.065(4) 0.041(3) 0.055(4) -0.012(3) -0.029(3) 0.012(3)
C3 0.052(4) 0.032(3) 0.053(3) -0.004(3) 0.002(3) 0.001(3)
C4 0.045(3) 0.040(3) 0.044(3) 0.006(2) 0.005(3) -0.001(3)
C5 0.037(3) 0.029(3) 0.031(2) 0.006(2) -0.009(2) 0.000(2)
C6 0.041(3) 0.035(3) 0.030(2) 0.003(2) -0.004(3) 0.001(3)
C7 0.054(4) 0.022(2) 0.040(3) -0.002(2) -0.003(3) 0.006(2)
C8 0.037(3) 0.027(3) 0.047(3) 0.001(2) -0.011(2) -0.004(2)
C9 0.055(4) 0.039(3) 0.052(4) 0.003(3) 0.013(3) 0.009(3)
C10 0.076(5) 0.035(3) 0.047(3) 0.001(3) 0.014(3) 0.008(3)
C11 0.040(3) 0.029(3) 0.040(3) 0.001(2) -0.008(2) -0.001(2)
C12 0.044(3) 0.029(2) 0.038(3) 0.003(2) -0.004(3) 0.000(2)
C13 0.051(3) 0.028(3) 0.043(3) -0.007(2) -0.007(3) 0.000(2)
C14 0.075(5) 0.048(4) 0.047(4) -0.014(3) -0.014(3) 0.000(3)
C15 0.079(5) 0.055(4) 0.046(3) -0.009(3) -0.023(3) -0.001(3)
C16 0.056(4) 0.063(4) 0.042(3) 0.016(3) -0.011(3) -0.009(3)
C17 0.040(3) 0.049(3) 0.033(3) 0.005(2) -0.001(2) 0.001(3)
C18 0.042(3) 0.031(3) 0.042(3) 0.002(2) -0.004(2) -0.007(2)
C19 0.032(3) 0.025(3) 0.046(3) -0.003(2) -0.006(2) 0.0011(19)
C20 0.037(3) 0.024(2) 0.045(3) -0.006(2) -0.008(2) 0.000(2)
C21 0.060(4) 0.049(4) 0.110(7) -0.006(4) -0.049(5) -0.004(3)
C23 0.032(3) 0.034(3) 0.041(3) 0.014(2) -0.012(2) -0.003(2)
C24 0.035(3) 0.044(3) 0.037(3) 0.011(3) -0.009(2) -0.009(2)
C25 0.051(4) 0.077(4) 0.042(3) 0.009(3) -0.006(3) -0.024(4)
C26 0.066(5) 0.131(8) 0.044(4) 0.014(4) 0.005(4) -0.029(5)
C27 0.075(5) 0.104(7) 0.044(4) 0.015(4) -0.001(4) -0.046(5)
C28 0.082(5) 0.060(4) 0.060(4) 0.025(4) -0.021(4) -0.036(4)
C29 0.049(4) 0.048(3) 0.043(3) 0.020(3) -0.013(3) -0.015(3)
C30 0.045(3) 0.041(3) 0.050(3) 0.012(3) -0.015(3) -0.012(3)
C31 0.041(3) 0.032(3) 0.049(3) 0.011(2) -0.015(3) -0.008(2)
C32 0.025(2) 0.028(2) 0.051(3) 0.004(2) -0.011(2) -0.004(2)
C33 0.039(3) 0.042(3) 0.086(5) 0.001(3) 0.015(3) -0.009(3)
C34 0.054(5) 0.097(7) 0.119(8) -0.018(6) -0.030(5) 0.026(5)
C35 0.081(5) 0.054(4) 0.051(4) 0.000(3) -0.023(4) 0.017(4)
C36 0.084(5) 0.029(3) 0.052(3) -0.003(3) -0.033(4) 0.011(3)
C37 0.042(3) 0.030(3) 0.053(3) 0.001(2) -0.009(3) -0.006(2)
C38 0.041(3) 0.027(3) 0.064(4) 0.006(3) -0.021(3) -0.007(2)
C39 0.047(3) 0.023(3) 0.074(4) 0.005(3) -0.014(3) -0.005(2)
C40 0.035(3) 0.022(2) 0.082(4) 0.003(3) -0.009(3) -0.004(2)
C41 0.060(4) 0.032(3) 0.084(4) 0.009(3) -0.016(4) 0.007(3)
C42 0.040(4) 0.039(4) 0.169(9) 0.027(5) -0.019(5) -0.005(3)
C43 0.053(4) 0.040(4) 0.113(7) 0.015(4) 0.000(4) 0.013(3)
C44 0.064(5) 0.037(4) 0.119(7) 0.005(4) 0.002(5) 0.013(3)

loop_
_atom_type_symbol
_atom_type_description
_atom_type_scat_dispersion_real
_atom_type_scat_dispersion_imag
_atom_type_scat_source
C C 0.0033 0.0016 'International Tables Vol C Tables 4.2.6.8 and 6.1.1.4'
H H 0.0000 0.0000 'International Tables Vol C Tables 4.2.6.8 and 6.1.1.4'
B B 0.0013 0.0007 'International Tables Vol C Tables 4.2.6.8 and 6.1.1.4'
N N 0.0061 0.0033 'International Tables Vol C Tables 4.2.6.8 and 6.1.1.4'
O O 0.0106 0.0060 'International Tables Vol C Tables 4.2.6.8 and 6.1.1.4'
F F 0.0171 0.0103 'International Tables Vol C Tables 4.2.6.8 and 6.1.1.4'
Ag Ag -0.8971 1.1015 'International Tables Vol C Tables 4.2.6.8 and 6.1.1.4'

loop_
_geom_angle_atom_site_label_1
_geom_angle_atom_site_label_2
_geom_angle_atom_site_label_3
_geom_angle
_geom_angle_site_symmetry_1
_geom_angle_site_symmetry_3
N1 Ag1 N1 137.3(2) 3_556 .
N1 Ag1 N2 143.3(2) 3_556 .
N1 Ag1 N2 71.68(16) . .
N1 Ag1 N2 71.67(16) 3_556 3_556
N1 Ag1 N2 143.3(2) . 3_556
N2 Ag1 N2 95.9(3) . 3_556
N3 Ag2 N3 129.9(3) . 3_656
N3 Ag2 N4 70.9(2) . .
N3 Ag2 N4 145.53(19) 3_656 .
N3 Ag2 N4 145.53(19) . 3_656
N3 Ag2 N4 70.9(2) 3_656 3_656
N4 Ag2 N4 108.2(3) . 3_656
C20 O1 C21 115.4(5) . .
C32 O3 C33 118.3(5) . .
C34 O4 C33 115.4(6) . .
C5 N1 C1 116.8(5) . .
C5 N1 Ag1 119.3(4) . .
C1 N1 Ag1 123.6(4) . .
C6 N2 C10 116.1(5) . .
C6 N2 Ag1 115.4(4) . .
C10 N2 Ag1 128.6(4) . .
C40 N3 C44 118.3(7) . .
C40 N3 Ag2 119.9(4) . .
C44 N3 Ag2 121.8(6) . .
C39 N4 C35 116.1(6) . .
C39 N4 Ag2 117.0(4) . .
C35 N4 Ag2 125.9(5) . .
C2 C1 N1 124.5(6) . .
C2 C1 H1 117.8 . .
N1 C1 H1 117.8 . .
C1 C2 C3 119.9(6) . .
C1 C2 H2 120.1 . .
C3 C2 H2 120.1 . .
C2 C3 C4 118.4(6) . .
C2 C3 H3 120.8 . .
C4 C3 H3 120.8 . .
C5 C4 C3 119.8(6) . .
C5 C4 H4 120.1 . .
C3 C4 H4 120.1 . .
C4 C5 N1 120.4(5) . .
C4 C5 C6 123.0(5) . .
N1 C5 C6 116.5(5) . .
N2 C6 C7 122.6(5) . .
N2 C6 C5 116.7(5) . .
C7 C6 C5 120.7(5) . .
C6 C7 C8 119.7(5) . .
C6 C7 H7 120.1 . .
C8 C7 H7 120.1 . .
C9 C8 C7 117.2(5) . .
C9 C8 C11 122.7(5) . .
C7 C8 C11 119.9(5) . .
C10 C9 C8 120.2(6) . .
C10 C9 H9 119.9 . .
C8 C9 H9 119.9 . .
N2 C10 C9 124.1(6) . .
N2 C10 H10 117.9 . .
C9 C10 H10 117.9 . .
C12 C11 C20 117.9(5) . .
C12 C11 C8 121.4(5) . .
C20 C11 C8 120.7(5) . .
C11 C12 C13 123.1(5) . .
C11 C12 H12 118.5 . .
C13 C12 H12 118.5 . .
C18 C13 C12 117.1(5) . .
C18 C13 C14 120.8(5) . .
C12 C13 C14 122.0(5) . .
C15 C14 C13 118.8(6) . .
C15 C14 H14 120.6 . .
C13 C14 H14 120.6 . .
C14 C15 C16 122.1(6) . .
C14 C15 H15 118.9 . .
C16 C15 H15 118.9 . .
C17 C16 C15 119.8(6) . .
C17 C16 H16 120.1 . .
C15 C16 H16 120.1 . .
C16 C17 C18 122.5(6) . .
C16 C17 H17 118.8 . .
C18 C17 H17 118.8 . .
C13 C18 C19 120.9(5) . .
C13 C18 C17 115.7(5) . .
C19 C18 C17 123.4(5) . .
C20 C19 C18 118.9(5) . .
C20 C19 C23 121.0(5) . .
C18 C19 C23 120.0(5) . .
C19 C20 O1 121.6(5) . .
C19 C20 C11 121.7(5) . .
O1 C20 C11 116.7(5) . .
O2 C21 O1 105.3(7) . .
O2 C21 O2' 45.3(7) . .
O1 C21 O2' 119.3(11) . .
O2 C21 H21A 110.7 . .
O1 C21 H21A 110.7 . .
O2' C21 H21A 128.3 . .
O2 C21 H21B 110.7 . .
O1 C21 H21B 110.7 . .
O2' C21 H21B 65.5 . .
H21A C21 H21B 108.8 . .
O2 C21 H21C 145.6 . .
O1 C21 H21C 107.5 . .
O2' C21 H21C 107.5 . .
H21A C21 H21C 66.5 . .
H21B C21 H21C 47.0 . .
O2 C21 H21D 72.1 . .
O1 C21 H21D 107.5 . .
O2' C21 H21D 107.5 . .
H21A C21 H21D 41.6 . .
H21B C21 H21D 139.0 . .
H21C C21 H21D 107.0 . .
C32 C23 C24 118.7(5) . .
C32 C23 C19 120.9(5) . .
C24 C23 C19 120.2(5) . .
C25 C24 C29 119.5(5) . .
C25 C24 C23 122.6(5) . .
C29 C24 C23 117.9(6) . .
C24 C25 C26 119.9(7) . .
C24 C25 H25 120.0 . .
C26 C25 H25 120.0 . .
C27 C26 C25 121.2(9) . .
C27 C26 H26 119.4 . .
C25 C26 H26 119.4 . .
C26 C27 C28 121.1(7) . .
C26 C27 H27 119.4 . .
C28 C27 H27 119.4 . .
C27 C28 C29 119.2(7) . .
C27 C28 H28 120.4 . .
C29 C28 H28 120.4 . .
C30 C29 C24 120.7(5) . .
C30 C29 C28 120.2(6) . .
C24 C29 C28 118.9(6) . .
C31 C30 C29 122.1(6) . .
C31 C30 H30 119.0 . .
C29 C30 H30 119.0 . .
C30 C31 C32 117.2(6) . .
C30 C31 C37 120.2(5) . .
C32 C31 C37 122.6(5) . .
C23 C32 O3 121.3(4) . .
C23 C32 C31 123.3(5) . .
O3 C32 C31 115.4(5) . .
O4 C33 O3 111.8(5) . .
O4 C33 H33A 109.3 . .
O3 C33 H33A 109.3 . .
O4 C33 H33B 109.3 . .
O3 C33 H33B 109.3 . .
H33A C33 H33B 107.9 . .
O4 C34 H34A 109.5 . .
O4 C34 H34B 109.5 . .
H34A C34 H34B 109.5 . .
O4 C34 H34C 109.5 . .
H34A C34 H34C 109.5 . .
H34B C34 H34C 109.5 . .
C36 C35 N4 124.5(6) . .
C36 C35 H35 117.8 . .
N4 C35 H35 117.8 . .
C35 C36 C37 118.8(5) . .
C35 C36 H36 120.6 . .
C37 C36 H36 120.6 . .
C38 C37 C36 118.2(6) . .
C38 C37 C31 119.6(6) . .
C36 C37 C31 122.1(5) . .
C37 C38 C39 118.9(6) . .
C37 C38 H38 120.6 . .
C39 C38 H38 120.6 . .
N4 C39 C38 123.4(5) . .
N4 C39 C40 116.1(6) . .
C38 C39 C40 120.5(6) . .
N3 C40 C41 121.7(5) . .
N3 C40 C39 115.7(6) . .
C41 C40 C39 122.5(6) . .
C40 C41 C42 120.9(8) . .
C40 C41 H41 119.5 . .
C42 C41 H41 119.5 . .
C43 C42 C41 117.0(9) . .
C43 C42 H42 121.5 . .
C41 C42 H42 121.5 . .
C44 C43 C42 118.4(7) . .
C44 C43 H43 120.8 . .
C42 C43 H43 120.8 . .
N3 C44 C43 123.7(9) . .
N3 C44 H44 118.2 . .
C43 C44 H44 118.2 . .
F3 B1 F2 108.8(8) . .
F3 B1 F1 110.6(8) . .
F2 B1 F1 107.7(8) . .
F3 B1 F4 109.0(8) . .
F2 B1 F4 110.6(8) . .
F1 B1 F4 110.1(8) . .
C21 O2 C22 114.2(8) . .
C21 O2' C22' 112.7(10) . .
O2' C22' H22D 109.5 . .
O2' C22' H22E 109.5 . .
H22D C22' H22E 109.5 . .
O2' C22' H22F 109.5 . .
H22D C22' H22F 109.5 . .
H22E C22' H22F 109.5 . .

loop_
_geom_bond_atom_site_label_1
_geom_bond_atom_site_label_2
_geom_bond_distance
_geom_bond_site_symmetry_2
Ag1 N1 2.240(5) 3_556
Ag1 N1 2.240(5) .
Ag1 N2 2.364(5) .
Ag1 N2 2.364(5) 3_556
Ag2 N3 2.282(7) .
Ag2 N3 2.282(7) 3_656
Ag2 N4 2.340(6) .
Ag2 N4 2.340(6) 3_656
O1 C20 1.391(7) .
O1 C21 1.414(9) .
O3 C32 1.435(7) .
O3 C33 1.396(8) .
O4 C34 1.402(11) .
O4 C33 1.406(8) .
N1 C5 1.367(7) .
N1 C1 1.380(8) .
N2 C6 1.360(7) .
N2 C10 1.359(8) .
N3 C40 1.322(9) .
N3 C44 1.343(9) .
N4 C39 1.337(9) .
N4 C35 1.378(9) .
C1 C2 1.306(10) .
C1 H1 0.9300 .
C2 C3 1.383(9) .
C2 H2 0.9300 .
C3 C4 1.391(8) .
C3 H3 0.9300 .
C4 C5 1.394(8) .
C4 H4 0.9300 .
C5 C6 1.476(8) .
C6 C7 1.406(7) .
C7 C8 1.403(8) .
C7 H7 0.9300 .
C8 C9 1.378(8) .
C8 C11 1.470(8) .
C9 C10 1.379(9) .
C9 H9 0.9300 .
C10 H10 0.9300 .
C11 C12 1.347(8) .
C11 C20 1.441(7) .
C12 C13 1.428(8) .
C12 H12 0.9300 .
C13 C18 1.411(8) .
C13 C14 1.461(8) .
C14 C15 1.328(10) .
C14 H14 0.9300 .
C15 C16 1.399(10) .
C15 H15 0.9300 .
C16 C17 1.358(9) .
C16 H16 0.9300 .
C17 C18 1.436(8) .
C17 H17 0.9300 .
C18 C19 1.415(8) .
C19 C20 1.368(8) .
C19 C23 1.503(8) .
C21 O2 1.394(8) .
C21 O2' 1.425(9) .
C21 H21A 0.9700 .
C21 H21B 0.9700 .
C21 H21C 0.9700 .
C21 H21D 0.9700 .
C23 C32 1.355(8) .
C23 C24 1.426(8) .
C24 C25 1.397(9) .
C24 C29 1.408(8) .
C25 C26 1.406(10) .
C25 H25 0.9300 .
C26 C27 1.356(13) .
C26 H26 0.9300 .
C27 C28 1.378(12) .
C27 H27 0.9300 .
C28 C29 1.454(9) .
C28 H28 0.9300 .
C29 C30 1.384(9) .
C30 C31 1.352(8) .
C30 H30 0.9300 .
C31 C32 1.420(7) .
C31 C37 1.497(9) .
C33 H33A 0.9700 .
C33 H33B 0.9700 .
C34 H34A 0.9600 .
C34 H34B 0.9600 .
C34 H34C 0.9600 .
C35 C36 1.332(9) .
C35 H35 0.9300 .
C36 C37 1.408(9) .
C36 H36 0.9300 .
C37 C38 1.389(8) .
C38 C39 1.382(10) .
C38 H38 0.9300 .
C39 C40 1.515(8) .
C40 C41 1.378(10) .
C41 C42 1.414(9) .
C41 H41 0.9300 .
C42 C43 1.377(13) .
C42 H42 0.9300 .
C43 C44 1.401(12) .
C43 H43 0.9300 .
C44 H44 0.9300 .
B1 F3 1.373(9) .
B1 F2 1.385(9) .
B1 F1 1.386(9) .
B1 F4 1.361(9) .
O2 C22 1.472(8) .
C22 H22A 0.9600 .
C22 H22B 0.9600 .
C22 H22C 0.9600 .
O2' C22' 1.478(10) .
C22' H22D 0.9600 .
C22' H22E 0.9600 .
C22' H22F 0.9600 .
